data_7236924
loop_
_publ_author_name
'Wu, Zhenyue'
'Ji, Chengmin'
'Wang, Sasa'
'Zhang, Weichuan'
'Wang, Yuyin'
'Li, Lina'
'Zhao, Sangen'
'Sun, Zhihua'
'Luo, Junhua'

_publ_section_title
;
 (2-Methylpiperidine)PbI3: an ABX3-type organic--inorganic hybrid chain
 compound and its semiconducting nanowires with photoconductive properties
;
_journal_issue 44
_journal_name_full 'Journal of Materials Chemistry C'
_journal_page_first 11466
_journal_paper_doi 10.1039/C7TC03844E
_journal_volume 5
_journal_year 2017
_chemical_formula_sum 'C6 H14 I3 N Pb'
_chemical_formula_weight 688.07
_space_group_IT_number 60
_space_group_name_Hall '-P 2n 2ab'
_space_group_name_H-M_alt 'P b c n'
_symmetry_cell_setting orthorhombic
_symmetry_space_group_name_H-M 'P b c n'
_atom_sites_solution_hydrogens geom
_atom_sites_solution_primary direct
_atom_sites_solution_secondary difmap
_audit_creation_method SHELXL-97
_audit_update_record
;
2017-05-17 deposited with the CCDC.
2017-09-20 downloaded from the CCDC.
;
_cell_angle_alpha 90.00
_cell_angle_beta 90.00
_cell_angle_gamma 90.00
_cell_formula_units_Z 8
_cell_length_a 13.6826(4)
_cell_length_b 22.5930(7)
_cell_length_c 9.0276(3)
_cell_measurement_reflns_used 4691
_cell_measurement_temperature 293(2)
_cell_measurement_theta_max 28.8270
_cell_measurement_theta_min 3.4880
_cell_volume 2790.71(15)
_computing_structure_refinement 'SHELXL-97 (Sheldrick, 1997)'
_computing_structure_solution 'SHELXS-97 (Sheldrick, 1990)'
_diffrn_ambient_temperature 293(2)
_diffrn_measured_fraction_theta_full 0.997
_diffrn_measured_fraction_theta_max 0.997
_diffrn_measurement_device_type 'SuperNova, Dual, Cu at zero, Atlas'
_diffrn_radiation_monochromator graphite
_diffrn_radiation_source 'fine-focus sealed tube'
_diffrn_radiation_type MoK\a
_diffrn_radiation_wavelength 0.71073
_diffrn_reflns_av_R_equivalents 0.0300
_diffrn_reflns_av_sigmaI/netI 0.0311
_diffrn_reflns_limit_h_max 12
_diffrn_reflns_limit_h_min -17
_diffrn_reflns_limit_k_max 28
_diffrn_reflns_limit_k_min -21
_diffrn_reflns_limit_l_max 11
_diffrn_reflns_limit_l_min -11
_diffrn_reflns_number 9525
_diffrn_reflns_theta_full 26.37
_diffrn_reflns_theta_max 26.37
_diffrn_reflns_theta_min 3.48
_exptl_absorpt_coefficient_mu 18.687
_exptl_crystal_colour yellow
_exptl_crystal_density_diffrn 3.275
_exptl_crystal_density_method 'not measured'
_exptl_crystal_description block
_exptl_crystal_F_000 2384
_refine_diff_density_max 0.670
_refine_diff_density_min -0.795
_refine_diff_density_rms 0.150
_refine_ls_extinction_method none
_refine_ls_goodness_of_fit_ref 1.051
_refine_ls_hydrogen_treatment mixed
_refine_ls_matrix_type full
_refine_ls_number_parameters 102
_refine_ls_number_reflns 2849
_refine_ls_number_restraints 0
_refine_ls_restrained_S_all 1.051
_refine_ls_R_factor_all 0.0343
_refine_ls_R_factor_gt 0.0255
_refine_ls_shift/su_max 0.002
_refine_ls_shift/su_mean 0.000
_refine_ls_structure_factor_coef Fsqd
_refine_ls_weighting_details 'calc w=1/[\s^2^(Fo^2^)+(0.0155P)^2^+0.0000P] where P=(Fo^2^+2Fc^2^)/3'
_refine_ls_weighting_scheme calc
_refine_ls_wR_factor_gt 0.0437
_refine_ls_wR_factor_ref 0.0466
_reflns_number_gt 2414
_reflns_number_total 2849
_reflns_threshold_expression >2sigma(I)
_cod_data_source_file c7tc03844e2.cif
_cod_data_source_block added_by_encifer
_cod_original_sg_symbol_H-M Pbcn
_cod_database_code 7236924

loop_
_symmetry_equiv_pos_as_xyz
'x, y, z'
'-x+1/2, -y+1/2, z+1/2'
'x+1/2, -y+1/2, -z'
'-x, y, -z+1/2'
'-x, -y, -z'
'x-1/2, y-1/2, -z-1/2'
'-x-1/2, y-1/2, z'
'x, -y, z-1/2'

loop_
_atom_site_label
_atom_site_type_symbol
_atom_site_fract_x
_atom_site_fract_y
_atom_site_fract_z
_atom_site_U_iso_or_equiv
_atom_site_adp_type
_atom_site_occupancy
_atom_site_symmetry_multiplicity
_atom_site_calc_flag
_atom_site_refinement_flags
Pb1 Pb 0.920806(15) 0.592751(10) 0.45411(2) 0.03561(8) Uani 1 1 d .
I1 I 0.86146(3) 0.472704(18) 0.63969(4) 0.04109(11) Uani 1 1 d .
I2 I 1.0000 0.65234(3) 0.7500 0.04845(16) Uani 1 2 d S
I4 I 1.0000 0.69794(3) 0.2500 0.05007(16) Uani 1 2 d S
I3 I 0.71081(3) 0.63332(2) 0.49635(4) 0.04805(12) Uani 1 1 d .
N7 N 0.7219(3) 0.3744(2) 0.3907(5) 0.0477(13) Uani 1 1 d .
H7A H 0.7398 0.3805 0.2960 0.057 Uiso 1 1 calc R
H7B H 0.7625 0.3955 0.4488 0.057 Uiso 1 1 calc R
C2 C 0.6187(5) 0.3968(3) 0.4120(7) 0.0584(19) Uani 1 1 d .
H2 H 0.5759 0.3747 0.3450 0.070 Uiso 1 1 calc R
C3 C 0.5876(4) 0.3835(4) 0.5692(7) 0.061(2) Uani 1 1 d .
H3A H 0.5200 0.3953 0.5823 0.074 Uiso 1 1 calc R
H3B H 0.6272 0.4066 0.6370 0.074 Uiso 1 1 calc R
C5 C 0.7029(6) 0.2986(3) 0.5819(7) 0.068(2) Uani 1 1 d .
H5B H 0.7456 0.3201 0.6488 0.082 Uiso 1 1 calc R
H5A H 0.7088 0.2568 0.6039 0.082 Uiso 1 1 calc R
C4 C 0.5980(5) 0.3181(3) 0.6071(8) 0.067(2) Uani 1 1 d .
H4B H 0.5801 0.3117 0.7098 0.080 Uiso 1 1 calc R
H4A H 0.5544 0.2949 0.5453 0.080 Uiso 1 1 calc R
C6 C 0.7338(5) 0.3096(3) 0.4265(7) 0.0614(19) Uani 1 1 d .
H6A H 0.6944 0.2861 0.3595 0.074 Uiso 1 1 calc R
H6B H 0.8016 0.2981 0.4140 0.074 Uiso 1 1 calc R
C1 C 0.6149(6) 0.4615(4) 0.3680(8) 0.077(2) Uani 1 1 d .
H1A H 0.6554 0.4842 0.4337 0.115 Uiso 1 1 calc R
H1B H 0.5488 0.4755 0.3741 0.115 Uiso 1 1 calc R
H1C H 0.6382 0.4659 0.2682 0.115 Uiso 1 1 calc R

loop_
_atom_site_aniso_label
_atom_site_aniso_U_11
_atom_site_aniso_U_22
_atom_site_aniso_U_33
_atom_site_aniso_U_23
_atom_site_aniso_U_13
_atom_site_aniso_U_12
Pb1 0.03735(13) 0.03936(14) 0.03011(12) 0.00046(10) 0.00161(9) 0.00085(10)
I1 0.0385(2) 0.0442(2) 0.0406(2) 0.01122(18) -0.00503(16) -0.00082(18)
I2 0.0592(4) 0.0532(4) 0.0329(3) 0.000 -0.0119(2) 0.000
I4 0.0641(4) 0.0344(3) 0.0517(3) 0.000 0.0172(3) 0.000
I3 0.0423(2) 0.0583(3) 0.0435(2) 0.0010(2) -0.00253(17) 0.0080(2)
N7 0.049(3) 0.062(4) 0.032(2) -0.003(3) 0.010(2) -0.008(3)
C2 0.041(4) 0.079(5) 0.055(4) -0.013(4) -0.007(3) 0.001(4)
C3 0.036(4) 0.085(6) 0.064(4) -0.019(4) 0.014(3) -0.005(4)
C5 0.092(6) 0.056(5) 0.057(4) 0.007(4) 0.015(4) 0.004(4)
C4 0.070(5) 0.068(5) 0.062(4) -0.004(4) 0.018(4) -0.025(4)
C6 0.067(5) 0.058(5) 0.060(4) -0.009(4) 0.009(3) 0.012(4)
C1 0.082(6) 0.072(6) 0.077(5) 0.006(5) -0.017(4) 0.013(5)

loop_
_atom_type_symbol
_atom_type_description
_atom_type_scat_dispersion_real
_atom_type_scat_dispersion_imag
_atom_type_scat_source
C C 0.0033 0.0016 'International Tables Vol C Tables 4.2.6.8 and 6.1.1.4'
H H 0.0000 0.0000 'International Tables Vol C Tables 4.2.6.8 and 6.1.1.4'
N N 0.0061 0.0033 'International Tables Vol C Tables 4.2.6.8 and 6.1.1.4'
I I -0.4742 1.8119 'International Tables Vol C Tables 4.2.6.8 and 6.1.1.4'
Pb Pb -3.3944 10.1111 'International Tables Vol C Tables 4.2.6.8 and 6.1.1.4'

loop_
_geom_angle_atom_site_label_1
_geom_angle_atom_site_label_2
_geom_angle_atom_site_label_3
_geom_angle
_geom_angle_site_symmetry_1
_geom_angle_site_symmetry_3
I3 Pb1 I2 95.107(10) . .
I3 Pb1 I4 99.702(11) . .
I2 Pb1 I4 93.091(11) . .
I3 Pb1 I1 87.215(12) . .
I2 Pb1 I1 90.309(12) . .
I4 Pb1 I1 171.979(12) . .
I3 Pb1 I1 90.598(11) . 8_565
I2 Pb1 I1 174.275(10) . 8_565
I4 Pb1 I1 85.457(10) . 8_565
I1 Pb1 I1 90.448(7) . 8_565
Pb1 I1 Pb1 138.270(14) . 8_566
Pb1 I2 Pb1 129.93(2) . 4_756
Pb1 I4 Pb1 83.942(16) 4_755 .
C6 N7 C2 113.5(5) . .
C3 C2 N7 108.4(5) . .
C3 C2 C1 115.4(6) . .
N7 C2 C1 108.8(6) . .
C2 C3 C4 112.2(6) . .
C6 C5 C4 111.2(6) . .
C5 C4 C3 109.6(6) . .
C5 C6 N7 109.5(5) . .

loop_
_geom_bond_atom_site_label_1
_geom_bond_atom_site_label_2
_geom_bond_distance
_geom_bond_site_symmetry_2
Pb1 I3 3.0399(4) .
Pb1 I2 3.1815(3) .
Pb1 I4 3.1965(5) .
Pb1 I1 3.2897(4) .
Pb1 I1 3.3021(4) 8_565
I1 Pb1 3.3021(4) 8_566
I2 Pb1 3.1815(3) 4_756
I4 Pb1 3.1964(5) 4_755
N7 C6 1.507(8) .
N7 C2 1.513(8) .
C2 C3 1.511(9) .
C2 C1 1.516(10) .
C3 C4 1.523(10) .
C5 C6 1.486(8) .
C5 C4 1.518(10) .
